data_4334708
loop_
_publ_author_name
'Golam Moula'
'Moumita Bose'
'Sabyasachi Sarkar'

_publ_section_title
;
 Replica of a Fishy Enzyme: Structure-Function Analogue of
 Trimethylamine-N-Oxide Reductase
;
_journal_name_full 'Inorganic Chemistry'
_journal_page_first 5316
_journal_page_last 5327
_journal_paper_doi 10.1021/ic4002576
_journal_volume 52
_journal_year 2013
_chemical_formula_moiety '2(C8 H20 N), C11 H6 Mo N2 O S4'
_chemical_formula_sum 'C27 H46 Mo N4 O S4'
_chemical_formula_weight 666.86
_chemical_name_systematic
;
 ?
;
_space_group_IT_number 14
_symmetry_cell_setting monoclinic
_symmetry_space_group_name_Hall '-P 2yn'
_symmetry_space_group_name_H-M 'P 1 21/n 1'
_atom_sites_solution_hydrogens geom
_atom_sites_solution_primary direct
_atom_sites_solution_secondary difmap
_audit_creation_method SHELXL-97
_cell_angle_alpha 90.000(5)
_cell_angle_beta 92.689(5)
_cell_angle_gamma 90.000(5)
_cell_formula_units_Z 4
_cell_length_a 8.608(5)
_cell_length_b 30.806(5)
_cell_length_c 12.012(5)
_cell_measurement_temperature 100(2)
_cell_volume 3182(2)
_computing_cell_refinement 'SAINT (Bruker, 2002)'
_computing_data_collection 'SAINT (Bruker, 2002)'
_computing_data_reduction 'SAINT (Bruker, 2002)'
_computing_molecular_graphics ORTEP-3
_computing_publication_material SHELXL-97
_computing_structure_refinement 'SHELXL-97 (Sheldrick, 1997)'
_computing_structure_solution 'SHELXTL (Bruker, 2002)'
_diffrn_ambient_temperature 100(2)
_diffrn_measured_fraction_theta_full 0.991
_diffrn_measured_fraction_theta_max 0.991
_diffrn_measurement_device_type 'CCD area detector'
_diffrn_measurement_method 'Omega scans'
_diffrn_radiation_monochromator graphite
_diffrn_radiation_source 'fine-focus sealed tube'
_diffrn_radiation_type MoK\a
_diffrn_radiation_wavelength 0.71069
_diffrn_reflns_av_R_equivalents 0.0995
_diffrn_reflns_av_sigmaI/netI 0.1344
_diffrn_reflns_limit_h_max 11
_diffrn_reflns_limit_h_min -11
_diffrn_reflns_limit_k_max 40
_diffrn_reflns_limit_k_min -22
_diffrn_reflns_limit_l_max 15
_diffrn_reflns_limit_l_min -15
_diffrn_reflns_number 20140
_diffrn_reflns_theta_full 28.00
_diffrn_reflns_theta_max 28.00
_diffrn_reflns_theta_min 2.15
_exptl_absorpt_coefficient_mu 0.701
_exptl_absorpt_correction_T_max 0.986
_exptl_absorpt_correction_T_min 0.983
_exptl_absorpt_correction_type empirical
_exptl_absorpt_process_details 'SADABS (Bruker, 2002)'
_exptl_crystal_colour green
_exptl_crystal_density_diffrn 1.392
_exptl_crystal_description needle
_exptl_crystal_F_000 1400
_exptl_crystal_size_max 0.04
_exptl_crystal_size_mid 0.02
_exptl_crystal_size_min 0.02
_refine_diff_density_max 1.795
_refine_diff_density_min -0.909
_refine_diff_density_rms 0.158
_refine_ls_extinction_method none
_refine_ls_goodness_of_fit_ref 1.068
_refine_ls_hydrogen_treatment constr
_refine_ls_matrix_type full
_refine_ls_number_parameters 335
_refine_ls_number_reflns 7610
_refine_ls_number_restraints 1
_refine_ls_restrained_S_all 1.068
_refine_ls_R_factor_all 0.1707
_refine_ls_R_factor_gt 0.0983
_refine_ls_shift/su_max 0.000
_refine_ls_shift/su_mean 0.000
_refine_ls_structure_factor_coef Fsqd
_refine_ls_weighting_details 'calc w=1/[\s^2^(Fo^2^)+(0.0610P)^2^+23.0534P] where P=(Fo^2^+2Fc^2^)/3'
_refine_ls_weighting_scheme calc
_refine_ls_wR_factor_gt 0.1901
_refine_ls_wR_factor_ref 0.2323
_reflns_number_gt 4309
_reflns_number_total 7610
_reflns_threshold_expression >2sigma(I)
_cod_data_source_file ic4002576_si_002_4.cif
_cod_data_source_block 4novbm_complex5
_cod_database_code 4334708

loop_
_symmetry_equiv_pos_as_xyz
'x, y, z'
'-x+1/2, y+1/2, -z+1/2'
'-x, -y, -z'
'x-1/2, -y-1/2, z-1/2'

loop_
_atom_site_label
_atom_site_type_symbol
_atom_site_fract_x
_atom_site_fract_y
_atom_site_fract_z
_atom_site_U_iso_or_equiv
_atom_site_adp_type
_atom_site_occupancy
_atom_site_symmetry_multiplicity
_atom_site_calc_flag
_atom_site_refinement_flags
C1 C -0.0325(11) 0.1166(3) 1.0274(8) 0.040(2) Uani 1 1 d .
C2 C -0.0291(9) 0.1224(3) 0.9097(7) 0.0292(18) Uani 1 1 d .
C3 C -0.1552(10) 0.1111(3) 0.8433(7) 0.0333(19) Uani 1 1 d .
C4 C -0.2890(10) 0.0929(3) 0.8926(7) 0.034(2) Uani 1 1 d .
C5 C 0.2513(10) 0.1183(3) 0.4306(10) 0.045(3) Uani 1 1 d .
C6 C 0.3861(13) 0.1317(4) 0.5013(8) 0.057(3) Uani 1 1 d U
C7 C 0.5161(13) 0.1390(3) 0.4616(11) 0.059(3) Uani 1 1 d U
H5A H 0.5968 0.1501 0.5073 0.071 Uiso 1 1 calc R
C8 C 0.5418(13) 0.1302(3) 0.3437(11) 0.061(3) Uani 1 1 d .
H4A H 0.6384 0.1345 0.3140 0.073 Uiso 1 1 calc R
C9 C 0.4160(13) 0.1150(3) 0.2787(10) 0.055(3) Uani 1 1 d .
C10 C 0.2664(13) 0.1100(3) 0.3308(11) 0.057(3) Uani 1 1 d .
H2A H 0.1805 0.1004 0.2878 0.069 Uiso 1 1 calc R
C11 C 0.4343(19) 0.1052(5) 0.1582(12) 0.100(5) Uani 1 1 d .
H7A H 0.3713 0.1248 0.1134 0.150 Uiso 1 1 calc R
H7B H 0.4020 0.0758 0.1429 0.150 Uiso 1 1 calc R
H7C H 0.5414 0.1086 0.1409 0.150 Uiso 1 1 calc R
C12 C 0.1576(10) 0.2572(3) 0.2043(7) 0.035(2) Uani 1 1 d .
H12A H 0.0709 0.2724 0.1673 0.042 Uiso 1 1 calc R
H12B H 0.2491 0.2754 0.1995 0.042 Uiso 1 1 calc R
C13 C 0.1842(15) 0.2152(4) 0.1440(8) 0.066(3) Uani 1 1 d .
H13A H 0.2044 0.2212 0.0676 0.099 Uiso 1 1 calc R
H13B H 0.0933 0.1973 0.1472 0.099 Uiso 1 1 calc R
H13C H 0.2717 0.2004 0.1788 0.099 Uiso 1 1 calc R
C14 C 0.2593(10) 0.2286(3) 0.3902(8) 0.037(2) Uani 1 1 d .
H14A H 0.2307 0.2237 0.4664 0.045 Uiso 1 1 calc R
H14B H 0.2760 0.2005 0.3566 0.045 Uiso 1 1 calc R
C15 C 0.4085(12) 0.2533(4) 0.3926(9) 0.055(3) Uani 1 1 d .
H15A H 0.4875 0.2371 0.4336 0.083 Uiso 1 1 calc R
H15B H 0.3945 0.2809 0.4279 0.083 Uiso 1 1 calc R
H15C H 0.4396 0.2578 0.3177 0.083 Uiso 1 1 calc R
C16 C -0.0167(11) 0.2225(3) 0.3411(10) 0.052(3) Uani 1 1 d .
H16A H -0.0323 0.2195 0.4201 0.062 Uiso 1 1 calc R
H16B H 0.0058 0.1939 0.3124 0.062 Uiso 1 1 calc R
C17 C -0.1675(13) 0.2384(4) 0.2844(14) 0.099(6) Uani 1 1 d .
H17A H -0.2495 0.2183 0.2987 0.149 Uiso 1 1 calc R
H17B H -0.1554 0.2404 0.2056 0.149 Uiso 1 1 calc R
H17C H -0.1929 0.2664 0.3132 0.149 Uiso 1 1 calc R
C18 C 0.0961(14) 0.2966(3) 0.3699(8) 0.053(3) Uani 1 1 d .
H18A H 0.1841 0.3146 0.3524 0.064 Uiso 1 1 calc R
H18B H 0.0047 0.3085 0.3306 0.064 Uiso 1 1 calc R
C19 C 0.074(2) 0.2992(4) 0.4938(10) 0.102(6) Uani 1 1 d .
H19A H 0.0576 0.3290 0.5144 0.153 Uiso 1 1 calc R
H19B H 0.1643 0.2881 0.5337 0.153 Uiso 1 1 calc R
H19C H -0.0155 0.2823 0.5118 0.153 Uiso 1 1 calc R
C20 C 0.3532(9) 0.0366(3) 0.7121(8) 0.036(2) Uani 1 1 d .
H20A H 0.3504 0.0592 0.7681 0.044 Uiso 1 1 calc R
H20B H 0.3218 0.0495 0.6409 0.044 Uiso 1 1 calc R
C21 C 0.5189(11) 0.0205(3) 0.7065(9) 0.054(3) Uani 1 1 d .
H21A H 0.5855 0.0443 0.6890 0.081 Uiso 1 1 calc R
H21B H 0.5239 -0.0013 0.6498 0.081 Uiso 1 1 calc R
H21C H 0.5525 0.0084 0.7772 0.081 Uiso 1 1 calc R
C22 C 0.2456(10) -0.0366(3) 0.6624(8) 0.040(2) Uani 1 1 d .
H22A H 0.1639 -0.0569 0.6796 0.048 Uiso 1 1 calc R
H22B H 0.3444 -0.0511 0.6773 0.048 Uiso 1 1 calc R
C23 C 0.2300(12) -0.0257(3) 0.5393(8) 0.051(3) Uani 1 1 d .
H23A H 0.2367 -0.0519 0.4964 0.077 Uiso 1 1 calc R
H23B H 0.3121 -0.0063 0.5207 0.077 Uiso 1 1 calc R
H23C H 0.1313 -0.0121 0.5230 0.077 Uiso 1 1 calc R
C24 C 0.2646(10) -0.0152(3) 0.8564(7) 0.038(2) Uani 1 1 d .
H24A H 0.3704 -0.0260 0.8643 0.045 Uiso 1 1 calc R
H24B H 0.1954 -0.0396 0.8668 0.045 Uiso 1 1 calc R
C25 C 0.2403(12) 0.0180(3) 0.9481(7) 0.050(3) Uani 1 1 d .
H25A H 0.2601 0.0046 1.0196 0.075 Uiso 1 1 calc R
H25B H 0.1351 0.0284 0.9425 0.075 Uiso 1 1 calc R
H25C H 0.3104 0.0419 0.9401 0.075 Uiso 1 1 calc R
C26 C 0.0793(9) 0.0236(3) 0.7265(7) 0.034(2) Uani 1 1 d .
H26A H 0.0666 0.0353 0.6516 0.041 Uiso 1 1 calc R
H26B H 0.0775 0.0479 0.7779 0.041 Uiso 1 1 calc R
C27 C -0.0580(10) -0.0057(3) 0.7473(8) 0.040(2) Uani 1 1 d .
H27A H -0.1528 0.0105 0.7376 0.060 Uiso 1 1 calc R
H27B H -0.0486 -0.0168 0.8220 0.060 Uiso 1 1 calc R
H27C H -0.0595 -0.0295 0.6954 0.060 Uiso 1 1 calc R
N1 N -0.0341(11) 0.1124(3) 1.1216(7) 0.060(3) Uani 1 1 d .
N2 N -0.3970(9) 0.0792(3) 0.9296(7) 0.047(2) Uani 1 1 d .
N3 N 0.1235(8) 0.2509(2) 0.3269(6) 0.0355(17) Uani 1 1 d .
N4 N 0.2366(7) 0.0019(2) 0.7391(5) 0.0263(14) Uani 1 1 d .
O1 O 0.0227(7) 0.20580(19) 0.6351(5) 0.0413(15) Uani 1 1 d .
S1 S 0.1411(3) 0.14253(7) 0.85320(19) 0.0344(5) Uani 1 1 d .
S2 S -0.1579(2) 0.11582(7) 0.69786(18) 0.0308(5) Uani 1 1 d .
S3 S 0.0640(3) 0.11379(7) 0.49039(18) 0.0348(5) Uani 1 1 d .
S4 S 0.3485(2) 0.14946(7) 0.6421(2) 0.0373(5) Uani 1 1 d .
Mo1 Mo 0.07612(9) 0.15370(2) 0.65877(6) 0.0311(2) Uani 1 1 d .

loop_
_atom_site_aniso_label
_atom_site_aniso_U_11
_atom_site_aniso_U_22
_atom_site_aniso_U_33
_atom_site_aniso_U_23
_atom_site_aniso_U_13
_atom_site_aniso_U_12
C1 0.046(6) 0.040(5) 0.033(5) -0.005(4) -0.001(4) -0.008(4)
C2 0.030(4) 0.024(4) 0.033(4) -0.003(3) -0.005(3) 0.001(3)
C3 0.036(5) 0.026(4) 0.038(5) 0.000(4) 0.001(4) 0.006(4)
C4 0.026(5) 0.038(5) 0.038(5) 0.004(4) 0.003(4) 0.006(4)
C5 0.027(5) 0.028(5) 0.082(8) 0.016(5) 0.015(5) 0.003(4)
C6 0.063(7) 0.082(8) 0.026(5) 0.020(5) -0.006(5) -0.031(6)
C7 0.058(6) 0.029(5) 0.089(9) -0.012(5) -0.017(6) 0.004(5)
C8 0.051(7) 0.039(6) 0.092(9) 0.001(6) 0.008(6) 0.003(5)
C9 0.052(7) 0.043(6) 0.072(8) -0.004(6) 0.021(6) 0.006(5)
C10 0.051(7) 0.023(5) 0.095(9) 0.005(6) -0.030(6) -0.011(5)
C11 0.132(14) 0.085(10) 0.086(11) 0.000(9) 0.033(10) 0.036(10)
C12 0.029(5) 0.035(5) 0.042(5) 0.003(4) 0.008(4) -0.001(4)
C13 0.102(10) 0.058(7) 0.037(6) -0.011(5) -0.003(6) 0.011(7)
C14 0.046(6) 0.026(4) 0.039(5) 0.004(4) -0.006(4) 0.004(4)
C15 0.048(6) 0.061(7) 0.055(6) 0.024(6) -0.024(5) -0.017(5)
C16 0.035(5) 0.041(6) 0.080(8) 0.022(5) 0.007(5) -0.001(4)
C17 0.031(6) 0.078(9) 0.188(16) 0.069(10) -0.002(8) 0.001(6)
C18 0.089(8) 0.022(5) 0.050(6) 0.011(4) 0.011(6) 0.005(5)
C19 0.221(19) 0.036(6) 0.053(8) 0.001(6) 0.045(9) 0.041(9)
C20 0.030(5) 0.035(5) 0.044(5) -0.002(4) 0.001(4) -0.012(4)
C21 0.036(6) 0.057(7) 0.068(7) -0.005(6) 0.006(5) -0.013(5)
C22 0.026(5) 0.039(5) 0.055(6) -0.010(5) 0.003(4) -0.002(4)
C23 0.047(6) 0.053(6) 0.053(6) -0.023(5) 0.004(5) -0.012(5)
C24 0.027(5) 0.040(5) 0.046(5) 0.014(4) 0.000(4) 0.001(4)
C25 0.066(7) 0.060(7) 0.024(5) 0.008(5) 0.001(4) -0.007(6)
C26 0.025(4) 0.042(5) 0.037(5) -0.001(4) 0.004(4) -0.001(4)
C27 0.025(4) 0.042(5) 0.053(6) 0.003(5) -0.001(4) 0.002(4)
N1 0.080(7) 0.067(6) 0.034(5) 0.000(4) -0.001(4) -0.033(5)
N2 0.035(5) 0.061(6) 0.046(5) 0.009(4) 0.012(4) 0.000(4)
N3 0.034(4) 0.031(4) 0.041(4) 0.010(3) 0.003(3) 0.001(3)
N4 0.025(4) 0.026(3) 0.027(4) 0.001(3) -0.001(3) -0.002(3)
O1 0.048(4) 0.034(3) 0.042(4) 0.005(3) 0.001(3) -0.008(3)
S1 0.0364(12) 0.0297(11) 0.0365(12) 0.0009(9) -0.0039(9) -0.0065(9)
S2 0.0279(11) 0.0328(11) 0.0314(11) 0.0021(9) -0.0026(8) -0.0015(9)
S3 0.0359(12) 0.0329(12) 0.0357(12) 0.0012(10) 0.0024(9) -0.0023(9)
S4 0.0300(11) 0.0313(12) 0.0504(13) -0.0019(11) 0.0008(10) -0.0067(9)
Mo1 0.0333(4) 0.0240(4) 0.0357(4) 0.0058(3) -0.0009(3) -0.0039(3)

loop_
_atom_type_symbol
_atom_type_description
_atom_type_scat_dispersion_real
_atom_type_scat_dispersion_imag
_atom_type_scat_source
C C 0.0033 0.0016 'International Tables Vol C Tables 4.2.6.8 and 6.1.1.4'
H H 0.0000 0.0000 'International Tables Vol C Tables 4.2.6.8 and 6.1.1.4'
N N 0.0061 0.0033 'International Tables Vol C Tables 4.2.6.8 and 6.1.1.4'
O O 0.0106 0.0060 'International Tables Vol C Tables 4.2.6.8 and 6.1.1.4'
S S 0.1246 0.1234 'International Tables Vol C Tables 4.2.6.8 and 6.1.1.4'
Mo Mo -1.6832 0.6857 'International Tables Vol C Tables 4.2.6.8 and 6.1.1.4'

loop_
_geom_angle_atom_site_label_1
_geom_angle_atom_site_label_2
_geom_angle_atom_site_label_3
_geom_angle
N1 C1 C2 179.4(11)
C3 C2 C1 119.8(8)
C3 C2 S1 121.4(7)
C1 C2 S1 118.8(6)
C2 C3 C4 119.4(8)
C2 C3 S2 122.4(7)
C4 C3 S2 118.1(7)
N2 C4 C3 178.2(10)
C10 C5 C6 120.2(9)
C10 C5 S3 120.4(9)
C6 C5 S3 119.3(9)
C7 C6 C5 121.7(10)
C7 C6 S4 119.9(9)
C5 C6 S4 116.9(8)
C6 C7 C8 120.6(11)
C6 C7 H5A 119.7
C8 C7 H5A 119.7
C9 C8 C7 117.2(11)
C9 C8 H4A 121.4
C7 C8 H4A 121.4
C8 C9 C10 118.3(11)
C8 C9 C11 119.9(11)
C10 C9 C11 121.8(12)
C5 C10 C9 121.7(10)
C5 C10 H2A 119.1
C9 C10 H2A 119.1
C9 C11 H7A 109.5
C9 C11 H7B 109.5
H7A C11 H7B 109.5
C9 C11 H7C 109.5
H7A C11 H7C 109.5
H7B C11 H7C 109.5
C13 C12 N3 113.3(7)
C13 C12 H12A 108.9
N3 C12 H12A 108.9
C13 C12 H12B 108.9
N3 C12 H12B 108.9
H12A C12 H12B 107.7
C12 C13 H13A 109.5
C12 C13 H13B 109.5
H13A C13 H13B 109.5
C12 C13 H13C 109.5
H13A C13 H13C 109.5
H13B C13 H13C 109.5
C15 C14 N3 114.7(7)
C15 C14 H14A 108.6
N3 C14 H14A 108.6
C15 C14 H14B 108.6
N3 C14 H14B 108.6
H14A C14 H14B 107.6
C14 C15 H15A 109.5
C14 C15 H15B 109.5
H15A C15 H15B 109.5
C14 C15 H15C 109.5
H15A C15 H15C 109.5
H15B C15 H15C 109.5
N3 C16 C17 115.8(8)
N3 C16 H16A 108.3
C17 C16 H16A 108.3
N3 C16 H16B 108.3
C17 C16 H16B 108.3
H16A C16 H16B 107.4
C16 C17 H17A 109.5
C16 C17 H17B 109.5
H17A C17 H17B 109.5
C16 C17 H17C 109.5
H17A C17 H17C 109.5
H17B C17 H17C 109.5
C19 C18 N3 114.5(8)
C19 C18 H18A 108.6
N3 C18 H18A 108.6
C19 C18 H18B 108.6
N3 C18 H18B 108.6
H18A C18 H18B 107.6
C18 C19 H19A 109.5
C18 C19 H19B 109.5
H19A C19 H19B 109.5
C18 C19 H19C 109.5
H19A C19 H19C 109.5
H19B C19 H19C 109.5
N4 C20 C21 114.6(7)
N4 C20 H20A 108.6
C21 C20 H20A 108.6
N4 C20 H20B 108.6
C21 C20 H20B 108.6
H20A C20 H20B 107.6
C20 C21 H21A 109.5
C20 C21 H21B 109.5
H21A C21 H21B 109.5
C20 C21 H21C 109.5
H21A C21 H21C 109.5
H21B C21 H21C 109.5
N4 C22 C23 114.6(8)
N4 C22 H22A 108.6
C23 C22 H22A 108.6
N4 C22 H22B 108.6
C23 C22 H22B 108.6
H22A C22 H22B 107.6
C22 C23 H23A 109.5
C22 C23 H23B 109.5
H23A C23 H23B 109.5
C22 C23 H23C 109.5
H23A C23 H23C 109.5
H23B C23 H23C 109.5
N4 C24 C25 114.6(7)
N4 C24 H24A 108.6
C25 C24 H24A 108.6
N4 C24 H24B 108.6
C25 C24 H24B 108.6
H24A C24 H24B 107.6
C24 C25 H25A 109.5
C24 C25 H25B 109.5
H25A C25 H25B 109.5
C24 C25 H25C 109.5
H25A C25 H25C 109.5
H25B C25 H25C 109.5
N4 C26 C27 114.9(7)
N4 C26 H26A 108.5
C27 C26 H26A 108.5
N4 C26 H26B 108.5
C27 C26 H26B 108.5
H26A C26 H26B 107.5
C26 C27 H27A 109.5
C26 C27 H27B 109.5
H27A C27 H27B 109.5
C26 C27 H27C 109.5
H27A C27 H27C 109.5
H27B C27 H27C 109.5
C16 N3 C18 111.1(8)
C16 N3 C14 106.3(6)
C18 N3 C14 112.0(7)
C16 N3 C12 111.9(7)
C18 N3 C12 104.5(6)
C14 N3 C12 111.1(7)
C22 N4 C20 111.8(6)
C22 N4 C26 111.0(6)
C20 N4 C26 105.5(6)
C22 N4 C24 106.4(6)
C20 N4 C24 111.7(6)
C26 N4 C24 110.6(6)
C2 S1 Mo1 105.4(3)
C3 S2 Mo1 105.3(3)
C5 S3 Mo1 107.3(4)
C6 S4 Mo1 108.4(4)
O1 Mo1 S3 110.4(2)
O1 Mo1 S4 107.5(2)
S3 Mo1 S4 84.45(8)
O1 Mo1 S2 105.7(2)
S3 Mo1 S2 84.87(8)
S4 Mo1 S2 146.74(8)
O1 Mo1 S1 110.4(2)
S3 Mo1 S1 139.15(8)
S4 Mo1 S1 83.55(8)
S2 Mo1 S1 84.21(8)

loop_
_geom_bond_atom_site_label_1
_geom_bond_atom_site_label_2
_geom_bond_distance
C1 N1 1.140(11)
C1 C2 1.427(12)
C2 C3 1.361(11)
C2 S1 1.757(9)
C3 C4 1.433(12)
C3 S2 1.752(9)
C4 N2 1.132(10)
C5 C10 1.238(15)
C5 C6 1.465(14)
C5 S3 1.801(9)
C6 C7 1.257(15)
C6 S4 1.821(11)
C7 C8 1.469(16)
C7 H5A 0.9300
C8 C9 1.387(15)
C8 H4A 0.9300
C9 C10 1.466(15)
C9 C11 1.494(16)
C10 H2A 0.9300
C11 H7A 0.9600
C11 H7B 0.9600
C11 H7C 0.9600
C12 C13 1.506(13)
C12 N3 1.527(11)
C12 H12A 0.9700
C12 H12B 0.9700
C13 H13A 0.9600
C13 H13B 0.9600
C13 H13C 0.9600
C14 C15 1.492(12)
C14 N3 1.527(10)
C14 H14A 0.9700
C14 H14B 0.9700
C15 H15A 0.9600
C15 H15B 0.9600
C15 H15C 0.9600
C16 N3 1.507(11)
C16 C17 1.518(14)
C16 H16A 0.9700
C16 H16B 0.9700
C17 H17A 0.9600
C17 H17B 0.9600
C17 H17C 0.9600
C18 C19 1.511(14)
C18 N3 1.520(11)
C18 H18A 0.9700
C18 H18B 0.9700
C19 H19A 0.9600
C19 H19B 0.9600
C19 H19C 0.9600
C20 N4 1.510(10)
C20 C21 1.514(12)
C20 H20A 0.9700
C20 H20B 0.9700
C21 H21A 0.9600
C21 H21B 0.9600
C21 H21C 0.9600
C22 N4 1.509(10)
C22 C23 1.515(13)
C22 H22A 0.9700
C22 H22B 0.9700
C23 H23A 0.9600
C23 H23B 0.9600
C23 H23C 0.9600
C24 N4 1.513(10)
C24 C25 1.526(13)
C24 H24A 0.9700
C24 H24B 0.9700
C25 H25A 0.9600
C25 H25B 0.9600
C25 H25C 0.9600
C26 N4 1.511(10)
C26 C27 1.519(11)
C26 H26A 0.9700
C26 H26B 0.9700
C27 H27A 0.9600
C27 H27B 0.9600
C27 H27C 0.9600
O1 Mo1 1.690(6)
S1 Mo1 2.401(2)
S2 Mo1 2.394(2)
S3 Mo1 2.365(2)
S4 Mo1 2.366(3)

loop_
_geom_torsion_atom_site_label_1
_geom_torsion_atom_site_label_2
_geom_torsion_atom_site_label_3
_geom_torsion_atom_site_label_4
_geom_torsion
N1 C1 C2 C3 -154(100)
N1 C1 C2 S1 27(100)
C1 C2 C3 C4 -1.1(12)
S1 C2 C3 C4 177.1(6)
C1 C2 C3 S2 -178.2(7)
S1 C2 C3 S2 0.0(10)
C2 C3 C4 N2 140(34)
S2 C3 C4 N2 -43(34)
C10 C5 C6 C7 6.5(17)
S3 C5 C6 C7 -173.6(9)
C10 C5 C6 S4 172.8(8)
S3 C5 C6 S4 -7.4(11)
C5 C6 C7 C8 -6.0(18)
S4 C6 C7 C8 -171.9(8)
C6 C7 C8 C9 2.1(16)
C7 C8 C9 C10 1.6(15)
C7 C8 C9 C11 -179.8(10)
C6 C5 C10 C9 -2.6(16)
S3 C5 C10 C9 177.6(7)
C8 C9 C10 C5 -1.2(16)
C11 C9 C10 C5 -179.8(11)
C17 C16 N3 C18 57.9(13)
C17 C16 N3 C14 -180.0(10)
C17 C16 N3 C12 -58.5(13)
C19 C18 N3 C16 64.2(13)
C19 C18 N3 C14 -54.5(13)
C19 C18 N3 C12 -174.9(10)
C15 C14 N3 C16 -176.3(9)
C15 C14 N3 C18 -54.7(11)
C15 C14 N3 C12 61.7(10)
C13 C12 N3 C16 -58.0(10)
C13 C12 N3 C18 -178.3(9)
C13 C12 N3 C14 60.7(10)
C23 C22 N4 C20 -54.4(9)
C23 C22 N4 C26 63.2(9)
C23 C22 N4 C24 -176.5(7)
C21 C20 N4 C22 -52.5(10)
C21 C20 N4 C26 -173.3(8)
C21 C20 N4 C24 66.6(9)
C27 C26 N4 C22 57.3(9)
C27 C26 N4 C20 178.6(7)
C27 C26 N4 C24 -60.5(9)
C25 C24 N4 C22 -172.7(7)
C25 C24 N4 C20 65.0(9)
C25 C24 N4 C26 -52.1(9)
C3 C2 S1 Mo1 8.1(7)
C1 C2 S1 Mo1 -173.6(6)
C2 C3 S2 Mo1 -8.2(8)
C4 C3 S2 Mo1 174.7(6)
C10 C5 S3 Mo1 -161.8(8)
C6 C5 S3 Mo1 18.3(8)
C7 C6 S4 Mo1 159.1(9)
C5 C6 S4 Mo1 -7.4(9)
C5 S3 Mo1 O1 89.9(4)
C5 S3 Mo1 S4 -16.8(3)
C5 S3 Mo1 S2 -165.2(3)
C5 S3 Mo1 S1 -90.2(3)
C6 S4 Mo1 O1 -95.9(4)
C6 S4 Mo1 S3 13.8(4)
C6 S4 Mo1 S2 85.6(4)
C6 S4 Mo1 S1 154.7(4)
C3 S2 Mo1 O1 -100.2(4)
C3 S2 Mo1 S3 149.9(3)
C3 S2 Mo1 S4 78.2(3)
C3 S2 Mo1 S1 9.4(3)
C2 S1 Mo1 O1 95.3(4)
C2 S1 Mo1 S3 -84.6(3)
C2 S1 Mo1 S4 -158.4(3)
C2 S1 Mo1 S2 -9.4(3)
